data_2239124
loop_
_publ_author_name
'Fazal, E.'
'Jasinski, Jerry P.'
'Anderson, Brian J.'
'Sudha, B. S.'
'Nagarajan, S.'

_publ_section_title
;
 2-Isopropyl-5-methylcyclohexyl quinoline-2-carboxylate
;
_journal_coeditor_code TK5278
_journal_issue 1
_journal_name_full 'Acta Crystallographica Section E'
_journal_page_first o35
_journal_page_last o36
_journal_paper_doi 10.1107/S1600536813033060
_journal_volume 70
_journal_year 2014
_chemical_formula_iupac 'C20 H25 N O2'
_chemical_formula_moiety 'C20 H25 N O2'
_chemical_formula_sum 'C20 H25 N O2'
_chemical_formula_weight 311.41
_chemical_name_systematic
;
2-Isopropyl-5-methylcyclohexyl quinoline-2-carboxylate
;
_space_group_crystal_system orthorhombic
_space_group_IT_number 19
_space_group_name_Hall 'P 2ac 2ab'
_space_group_name_H-M_alt 'P 21 21 21'
_symmetry_space_group_name_Hall 'P 2ac 2ab'
_symmetry_space_group_name_H-M 'P 21 21 21'
_atom_sites_solution_hydrogens geom
_atom_sites_solution_primary direct
_audit_creation_method
;
  Olex2 1.2
  (compiled Apr 23 2013 17:54:37, GUI svn.r4466)
;
_cell_angle_alpha 90
_cell_angle_beta 90
_cell_angle_gamma 90
_cell_formula_units_Z 4
_cell_length_a 9.31412(17)
_cell_length_b 11.9669(2)
_cell_length_c 15.4894(3)
_cell_measurement_reflns_used 6294
_cell_measurement_temperature 173(2)
_cell_measurement_theta_max 72.2793
_cell_measurement_theta_min 4.6656
_cell_volume 1726.47(5)
_computing_cell_refinement 'CrysAlis PRO (Agilent, 2012)'
_computing_data_collection 'CrysAlis PRO (Agilent, 2012)'
_computing_data_reduction 'CrysAlis RED (Agilent, 2012)'
_computing_molecular_graphics 'OLEX2 (Dolomanov <i>et al.</i>, 2009)'
_computing_publication_material 'OLEX2 (Dolomanov <i>et al.</i>, 2009)'
_computing_structure_refinement 'SHELXL2012 (Sheldrick, 2008)'
_computing_structure_solution 'SUPERFLIP (Palatinus & Chapuis, 2007)'
_diffrn_ambient_temperature 173(2)
_diffrn_detector_area_resol_mean 16.0416
_diffrn_measured_fraction_theta_full 0.998
_diffrn_measured_fraction_theta_max 0.996
_diffrn_measurement_device_type 'Agilent Gemini EOS'
_diffrn_measurement_method '\w scans'
_diffrn_radiation_type CuK\a
_diffrn_radiation_wavelength 1.54184
_diffrn_reflns_av_R_equivalents 0.0370
_diffrn_reflns_limit_h_max 5
_diffrn_reflns_limit_h_min -11
_diffrn_reflns_limit_k_max 14
_diffrn_reflns_limit_k_min -14
_diffrn_reflns_limit_l_max 18
_diffrn_reflns_limit_l_min -19
_diffrn_reflns_number 11010
_diffrn_reflns_theta_full 67.684
_diffrn_reflns_theta_max 72.429
_diffrn_reflns_theta_min 4.669
_exptl_absorpt_coefficient_mu 0.601
_exptl_absorpt_correction_T_max 1.00000
_exptl_absorpt_correction_T_min 0.92095
_exptl_absorpt_correction_type multi-scan
_exptl_absorpt_process_details
;
(CrysAlis PRO and CrysAlis RED; Agilent, 2012).
;
_exptl_crystal_colour colourless
_exptl_crystal_density_diffrn 1.198
_exptl_crystal_description irregular
_exptl_crystal_F_000 672
_exptl_crystal_size_max 0.38
_exptl_crystal_size_mid 0.32
_exptl_crystal_size_min 0.24
_refine_diff_density_max 0.199
_refine_diff_density_min -0.165
_refine_ls_abs_structure_details
;
Flack (1983); 1372 Friedel pairs
;
_refine_ls_abs_structure_Flack -0.01(13)
_refine_ls_extinction_coef 0.0093(10)
_refine_ls_extinction_expression Fc^*^=kFc[1+0.001xFc^2^\l^3^/sin(2\q)]^-1/4^
_refine_ls_extinction_method 'SHELXL2012 (Sheldrick, 2008)'
_refine_ls_goodness_of_fit_ref 1.040
_refine_ls_hydrogen_treatment constr
_refine_ls_matrix_type full
_refine_ls_number_parameters 212
_refine_ls_number_reflns 3389
_refine_ls_number_restraints 0
_refine_ls_restrained_S_all 1.040
_refine_ls_R_factor_all 0.0376
_refine_ls_R_factor_gt 0.0365
_refine_ls_shift/su_max 0.000
_refine_ls_shift/su_mean 0.000
_refine_ls_structure_factor_coef Fsqd
_refine_ls_weighting_details
;
 w=1/[\s^2^(Fo^2^)+(0.0661P)^2^+0.1484P]
 where P=(Fo^2^+2Fc^2^)/3
;
_refine_ls_weighting_scheme calc
_refine_ls_wR_factor_gt 0.0966
_refine_ls_wR_factor_ref 0.0978
_reflns_number_gt 3281
_reflns_number_total 3389
_reflns_threshold_expression I>2\s(I)
_cod_data_source_file tk5278sup1.cif
_cod_data_source_block I
_cod_original_cell_volume 1726.47(6)
_cod_database_code 2239124
_cod_database_fobs_code 2239124
_shelx_space_group_comment
;
The symmetry employed for this shelxl refinement is uniquely defined
by the following loop, which should always be used as a source of
symmetry information in preference to the above space-group names.
They are only intended as comments.
;

loop_
_space_group_symop_operation_xyz
'x, y, z'
'-x+1/2, -y, z+1/2'
'x+1/2, -y+1/2, -z'
'-x, y+1/2, -z+1/2'

loop_
_atom_site_type_symbol
_atom_site_label
_atom_site_fract_x
_atom_site_fract_y
_atom_site_fract_z
_atom_site_U_iso_or_equiv
_atom_site_adp_type
_atom_site_calc_flag
_atom_site_occupancy
O O1 0.92164(17) 0.54532(12) 0.51535(10) 0.0408(4) Uani d 1
O O2 0.79892(13) 0.64179(10) 0.41465(8) 0.0261(3) Uani d 1
N N1 0.70130(16) 0.45417(11) 0.34655(9) 0.0230(3) Uani d 1
C C1 0.83460(19) 0.55000(15) 0.45755(11) 0.0253(4) Uani d 1
C C2 0.75365(19) 0.44942(14) 0.42566(11) 0.0240(4) Uani d 1
C C3 0.7426(2) 0.35518(16) 0.48000(11) 0.0295(4) Uani d 1
H H3 0.7848 0.3554 0.5358 0.035 Uiso calc 1
C C4 0.6697(2) 0.26358(15) 0.45059(12) 0.0311(4) Uani d 1
H H4 0.6592 0.1997 0.4864 0.037 Uiso calc 1
C C5 0.6104(2) 0.26440(14) 0.36683(12) 0.0262(4) Uani d 1
C C6 0.5318(2) 0.17400(15) 0.33109(14) 0.0327(4) Uani d 1
H H6 0.5171 0.1083 0.3643 0.039 Uiso calc 1
C C7 0.4772(2) 0.18048(17) 0.24958(15) 0.0348(4) Uani d 1
H H7 0.4233 0.1199 0.2268 0.042 Uiso calc 1
C C8 0.5004(2) 0.27692(16) 0.19885(13) 0.0314(4) Uani d 1
H H8 0.4633 0.2800 0.1418 0.038 Uiso calc 1
C C9 0.5755(2) 0.36578(15) 0.23068(12) 0.0283(4) Uani d 1
H H9 0.5908 0.4299 0.1957 0.034 Uiso calc 1
C C10 0.63087(19) 0.36241(14) 0.31610(11) 0.0235(4) Uani d 1
C C11 0.88592(18) 0.74196(14) 0.42860(11) 0.0243(4) Uani d 1
H H11 0.9840 0.7195 0.4483 0.029 Uiso calc 1
C C12 0.8164(2) 0.81503(14) 0.49708(12) 0.0265(4) Uani d 1
H H12A 0.8105 0.7732 0.5521 0.032 Uiso calc 1
H H12B 0.7174 0.8342 0.4790 0.032 Uiso calc 1
C C13 0.9028(2) 0.92258(15) 0.51090(12) 0.0290(4) Uani d 1
H H13 0.9993 0.9015 0.5340 0.035 Uiso calc 1
C C14 0.9247(2) 0.98221(15) 0.42454(14) 0.0345(5) Uani d 1
H H14A 0.8310 1.0098 0.4033 0.041 Uiso calc 1
H H14B 0.9880 1.0477 0.4334 0.041 Uiso calc 1
C C15 0.9910(2) 0.90594(16) 0.35660(13) 0.0329(4) Uani d 1
H H15A 1.0879 0.8826 0.3756 0.039 Uiso calc 1
H H15B 1.0012 0.9474 0.3016 0.039 Uiso calc 1
C C16 0.89728(19) 0.80190(15) 0.34186(12) 0.0259(4) Uani d 1
H H16 0.7988 0.8290 0.3269 0.031 Uiso calc 1
C C17 0.9465(2) 0.72518(16) 0.26757(12) 0.0301(4) Uani d 1
H H17 0.8757 0.6626 0.2637 0.036 Uiso calc 1
C C18 1.0935(2) 0.67304(19) 0.28311(15) 0.0397(5) Uani d 1
H H18A 1.1647 0.7323 0.2919 0.060 Uiso calc 1
H H18B 1.1208 0.6280 0.2329 0.060 Uiso calc 1
H H18C 1.0896 0.6253 0.3345 0.060 Uiso calc 1
C C19 0.9430(3) 0.7870(2) 0.18104(14) 0.0469(6) Uani d 1
H H19A 0.8472 0.8188 0.1719 0.070 Uiso calc 1
H H19B 0.9652 0.7347 0.1343 0.070 Uiso calc 1
H H19C 1.0143 0.8472 0.1816 0.070 Uiso calc 1
C C20 0.8303(2) 0.99877(17) 0.57671(14) 0.0370(5) Uani d 1
H H20A 0.7301 1.0109 0.5600 0.056 Uiso calc 1
H H20B 0.8806 1.0706 0.5786 0.056 Uiso calc 1
H H20C 0.8337 0.9637 0.6338 0.056 Uiso calc 1

loop_
_atom_site_aniso_label
_atom_site_aniso_U_11
_atom_site_aniso_U_22
_atom_site_aniso_U_33
_atom_site_aniso_U_12
_atom_site_aniso_U_13
_atom_site_aniso_U_23
O1 0.0551(9) 0.0303(7) 0.0368(8) -0.0097(7) -0.0205(7) 0.0059(6)
O2 0.0273(6) 0.0196(6) 0.0312(6) -0.0035(5) -0.0044(5) 0.0018(5)
N1 0.0272(7) 0.0183(6) 0.0235(7) 0.0013(6) -0.0003(6) 0.0007(5)
C1 0.0306(8) 0.0225(8) 0.0228(8) -0.0003(7) 0.0004(7) 0.0008(7)
C2 0.0267(8) 0.0217(8) 0.0237(8) 0.0019(7) 0.0013(7) -0.0004(7)
C3 0.0405(10) 0.0248(8) 0.0232(8) -0.0003(8) -0.0017(7) 0.0021(7)
C4 0.0448(10) 0.0211(8) 0.0273(9) -0.0001(7) 0.0038(8) 0.0053(7)
C5 0.0297(8) 0.0194(8) 0.0294(9) 0.0005(7) 0.0053(7) -0.0012(7)
C6 0.0376(10) 0.0214(8) 0.0393(11) -0.0050(7) 0.0048(8) -0.0029(7)
C7 0.0328(10) 0.0288(9) 0.0428(11) -0.0054(8) -0.0005(9) -0.0104(8)
C8 0.0302(9) 0.0325(9) 0.0316(9) 0.0036(8) -0.0051(8) -0.0078(8)
C9 0.0306(9) 0.0252(9) 0.0291(9) 0.0040(7) -0.0020(7) -0.0011(7)
C10 0.0255(8) 0.0198(8) 0.0252(8) 0.0031(7) 0.0020(6) -0.0012(6)
C11 0.0242(7) 0.0205(8) 0.0281(8) -0.0043(7) -0.0026(6) 0.0017(7)
C12 0.0289(9) 0.0229(8) 0.0279(8) -0.0052(7) -0.0006(7) 0.0008(7)
C13 0.0316(8) 0.0241(9) 0.0314(9) -0.0045(7) -0.0045(7) -0.0022(7)
C14 0.0427(11) 0.0218(8) 0.0389(11) -0.0087(8) 0.0009(8) 0.0010(8)
C15 0.0386(10) 0.0253(9) 0.0348(10) -0.0102(8) 0.0036(8) 0.0030(8)
C16 0.0269(8) 0.0235(8) 0.0273(9) -0.0033(7) -0.0013(7) 0.0025(7)
C17 0.0331(9) 0.0310(9) 0.0263(9) -0.0042(8) -0.0006(7) -0.0004(8)
C18 0.0362(11) 0.0439(12) 0.0389(11) 0.0035(9) 0.0041(9) -0.0063(9)
C19 0.0619(14) 0.0501(13) 0.0286(11) -0.0001(12) 0.0011(10) 0.0018(9)
C20 0.0443(11) 0.0285(10) 0.0382(10) -0.0051(8) -0.0013(9) -0.0066(8)

loop_
_atom_type_symbol
_atom_type_description
_atom_type_scat_dispersion_real
_atom_type_scat_dispersion_imag
_atom_type_scat_source
C C 0.0181 0.0091 'International Tables Vol C Tables 4.2.6.8 and 6.1.1.4'
H H 0.0000 0.0000 'International Tables Vol C Tables 4.2.6.8 and 6.1.1.4'
N N 0.0311 0.0180 'International Tables Vol C Tables 4.2.6.8 and 6.1.1.4'
O O 0.0492 0.0322 'International Tables Vol C Tables 4.2.6.8 and 6.1.1.4'

loop_
_geom_angle_atom_site_label_1
_geom_angle_atom_site_label_2
_geom_angle_atom_site_label_3
_geom_angle
C1 O2 C11 117.76(13)
C2 N1 C10 117.66(15)
O1 C1 O2 125.27(16)
O1 C1 C2 122.85(16)
O2 C1 C2 111.88(14)
N1 C2 C1 117.11(15)
N1 C2 C3 124.13(16)
C3 C2 C1 118.72(15)
C2 C3 H3 120.7
C4 C3 C2 118.59(16)
C4 C3 H3 120.7
C3 C4 H4 120.2
C3 C4 C5 119.69(16)
C5 C4 H4 120.2
C4 C5 C6 123.76(17)
C4 C5 C10 117.45(16)
C6 C5 C10 118.79(17)
C5 C6 H6 119.7
C7 C6 C5 120.70(18)
C7 C6 H6 119.7
C6 C7 H7 119.9
C6 C7 C8 120.29(18)
C8 C7 H7 119.9
C7 C8 H8 119.5
C9 C8 C7 120.93(18)
C9 C8 H8 119.5
C8 C9 H9 120.0
C8 C9 C10 120.01(18)
C10 C9 H9 120.0
N1 C10 C5 122.45(15)
N1 C10 C9 118.30(16)
C9 C10 C5 119.25(16)
O2 C11 H11 109.3
O2 C11 C12 109.78(14)
O2 C11 C16 107.05(14)
C12 C11 H11 109.3
C12 C11 C16 111.93(14)
C16 C11 H11 109.3
C11 C12 H12A 109.5
C11 C12 H12B 109.5
C11 C12 C13 110.90(15)
H12A C12 H12B 108.0
C13 C12 H12A 109.5
C13 C12 H12B 109.5
C12 C13 H13 108.1
C14 C13 C12 109.86(15)
C14 C13 H13 108.1
C20 C13 C12 111.29(16)
C20 C13 H13 108.1
C20 C13 C14 111.39(16)
C13 C14 H14A 109.2
C13 C14 H14B 109.2
H14A C14 H14B 107.9
C15 C14 C13 112.25(16)
C15 C14 H14A 109.2
C15 C14 H14B 109.2
C14 C15 H15A 109.4
C14 C15 H15B 109.4
C14 C15 C16 110.97(16)
H15A C15 H15B 108.0
C16 C15 H15A 109.4
C16 C15 H15B 109.4
C11 C16 C15 106.80(14)
C11 C16 H16 107.0
C11 C16 C17 113.43(15)
C15 C16 H16 107.0
C15 C16 C17 115.11(15)
C17 C16 H16 107.0
C16 C17 H17 107.2
C18 C17 C16 113.14(16)
C18 C17 H17 107.2
C18 C17 C19 110.80(18)
C19 C17 C16 111.05(17)
C19 C17 H17 107.2
C17 C18 H18A 109.5
C17 C18 H18B 109.5
C17 C18 H18C 109.5
H18A C18 H18B 109.5
H18A C18 H18C 109.5
H18B C18 H18C 109.5
C17 C19 H19A 109.5
C17 C19 H19B 109.5
C17 C19 H19C 109.5
H19A C19 H19B 109.5
H19A C19 H19C 109.5
H19B C19 H19C 109.5
C13 C20 H20A 109.5
C13 C20 H20B 109.5
C13 C20 H20C 109.5
H20A C20 H20B 109.5
H20A C20 H20C 109.5
H20B C20 H20C 109.5

loop_
_geom_bond_atom_site_label_1
_geom_bond_atom_site_label_2
_geom_bond_distance
O1 C1 1.209(2)
O2 C1 1.326(2)
O2 C11 1.4630(19)
N1 C2 1.320(2)
N1 C10 1.363(2)
C1 C2 1.504(2)
C2 C3 1.411(2)
C3 H3 0.9500
C3 C4 1.367(3)
C4 H4 0.9500
C4 C5 1.410(3)
C5 C6 1.419(3)
C5 C10 1.425(2)
C6 H6 0.9500
C6 C7 1.363(3)
C7 H7 0.9500
C7 C8 1.413(3)
C8 H8 0.9500
C8 C9 1.365(3)
C9 H9 0.9500
C9 C10 1.420(2)
C11 H11 1.0000
C11 C12 1.520(2)
C11 C16 1.527(2)
C12 H12A 0.9900
C12 H12B 0.9900
C12 C13 1.533(2)
C13 H13 1.0000
C13 C14 1.530(3)
C13 C20 1.525(3)
C14 H14A 0.9900
C14 H14B 0.9900
C14 C15 1.524(3)
C15 H15A 0.9900
C15 H15B 0.9900
C15 C16 1.537(2)
C16 H16 1.0000
C16 C17 1.542(3)
C17 H17 1.0000
C17 C18 1.524(3)
C17 C19 1.531(3)
C18 H18A 0.9800
C18 H18B 0.9800
C18 H18C 0.9800
C19 H19A 0.9800
C19 H19B 0.9800
C19 H19C 0.9800
C20 H20A 0.9800
C20 H20B 0.9800
C20 H20C 0.9800

loop_
_geom_hbond_atom_site_label_D
_geom_hbond_atom_site_label_H
_geom_hbond_atom_site_label_A
_geom_hbond_site_symmetry_A
_geom_hbond_distance_DH
_geom_hbond_distance_HA
_geom_hbond_distance_DA
_geom_hbond_angle_DHA
C7 H7 N1 4_645 0.95 2.56 3.509(2) 174

loop_
_geom_torsion_atom_site_label_1
_geom_torsion_atom_site_label_2
_geom_torsion_atom_site_label_3
_geom_torsion_atom_site_label_4
_geom_torsion
O1 C1 C2 N1 -157.29(18)
O1 C1 C2 C3 20.5(3)
O2 C1 C2 N1 22.5(2)
O2 C1 C2 C3 -159.75(16)
O2 C11 C12 C13 -178.14(13)
O2 C11 C16 C15 -179.03(13)
O2 C11 C16 C17 -51.15(19)
N1 C2 C3 C4 -1.9(3)
C1 O2 C11 C12 -95.24(17)
C1 O2 C11 C16 143.06(15)
C1 C2 C3 C4 -179.55(17)
C2 N1 C10 C5 1.1(2)
C2 N1 C10 C9 -179.21(16)
C2 C3 C4 C5 1.3(3)
C3 C4 C5 C6 -179.24(18)
C3 C4 C5 C10 0.4(3)
C4 C5 C6 C7 179.92(19)
C4 C5 C10 N1 -1.7(3)
C4 C5 C10 C9 178.65(17)
C5 C6 C7 C8 1.1(3)
C6 C5 C10 N1 177.98(16)
C6 C5 C10 C9 -1.7(2)
C6 C7 C8 C9 -1.1(3)
C7 C8 C9 C10 -0.4(3)
C8 C9 C10 N1 -177.92(16)
C8 C9 C10 C5 1.7(3)
C10 N1 C2 C1 178.36(15)
C10 N1 C2 C3 0.7(2)
C10 C5 C6 C7 0.3(3)
C11 O2 C1 O1 9.8(3)
C11 O2 C1 C2 -169.94(14)
C11 C12 C13 C14 53.7(2)
C11 C12 C13 C20 177.55(16)
C11 C16 C17 C18 -59.7(2)
C11 C16 C17 C19 174.94(17)
C12 C11 C16 C15 60.63(18)
C12 C11 C16 C17 -171.49(14)
C12 C13 C14 C15 -53.7(2)
C13 C14 C15 C16 57.9(2)
C14 C15 C16 C11 -59.2(2)
C14 C15 C16 C17 173.92(16)
C15 C16 C17 C18 63.7(2)
C15 C16 C17 C19 -61.6(2)
C16 C11 C12 C13 -59.40(19)
C20 C13 C14 C15 -177.47(17)
